data_1565711
loop_
_publ_author_name
'Duan, Yao-Yao'
'Wu, Dong-Fang'
'Chen, Huan-Huan'
'Wang, Yun-Juan'
'Li, Ling'
'Gao, Hong-Ling'
'Cui, Jian-Zhong'

_publ_section_title
;
 New dinuclear compounds of dysprosium and erbium constructed by an
 O-vanillin ligand and \b-diketonate coligand: Synthesis, near-Infrared
 luminescent and magnetism
;
_journal_name_full 'Inorganica Chimica Acta'
_journal_page_first 119203
_journal_paper_doi 10.1016/j.ica.2019.119203
_journal_volume 499
_journal_year 2020
_chemical_formula_moiety 'C76 H58 Er2 O14, 1.25(C H2 Cl2)'
_chemical_formula_sum 'C77.25 H60.5 Cl2.5 Er2 O14'
_chemical_formula_weight 1635.90
_space_group_crystal_system triclinic
_space_group_IT_number 2
_space_group_name_Hall '-P 1'
_space_group_name_H-M_alt 'P -1'
_atom_sites_solution_hydrogens geom
_atom_sites_solution_primary dual
_cell_angle_alpha 108.54(3)
_cell_angle_beta 113.32(3)
_cell_angle_gamma 90.32(3)
_cell_formula_units_Z 2
_cell_length_a 13.749(3)
_cell_length_b 17.078(3)
_cell_length_c 17.150(3)
_cell_measurement_reflns_used 10170
_cell_measurement_temperature 113(2)
_cell_measurement_theta_max 27.9024
_cell_measurement_theta_min 1.2722
_cell_volume 3465.8(17)
_computing_cell_refinement crystalclear
_computing_data_collection crystalclear
_computing_data_reduction crystalclear
_computing_molecular_graphics 'Olex2 (Dolomanov et al., 2009)'
_computing_publication_material 'Olex2 (Dolomanov et al., 2009)'
_computing_structure_refinement 'ShelXL (Sheldrick, 2015)'
_computing_structure_solution 'ShelXT (Sheldrick, 2015)'
_diffrn_ambient_temperature 113.15
_diffrn_measured_fraction_theta_full 0.996
_diffrn_measured_fraction_theta_max 0.990
_diffrn_measurement_device_type 'Rigaku Saturn 70 CCD'
_diffrn_measurement_method '\w scans'
_diffrn_radiation_monochromator confocal
_diffrn_radiation_type MoK\a
_diffrn_radiation_wavelength 0.71073
_diffrn_reflns_av_R_equivalents 0.0459
_diffrn_reflns_av_unetI/netI 0.0666
_diffrn_reflns_Laue_measured_fraction_full 0.996
_diffrn_reflns_Laue_measured_fraction_max 0.990
_diffrn_reflns_limit_h_max 17
_diffrn_reflns_limit_h_min -18
_diffrn_reflns_limit_k_max 22
_diffrn_reflns_limit_k_min -22
_diffrn_reflns_limit_l_max 22
_diffrn_reflns_limit_l_min -21
_diffrn_reflns_number 34771
_diffrn_reflns_point_group_measured_fraction_full 0.996
_diffrn_reflns_point_group_measured_fraction_max 0.990
_diffrn_reflns_theta_full 25.242
_diffrn_reflns_theta_max 27.877
_diffrn_reflns_theta_min 1.911
_exptl_absorpt_coefficient_mu 2.566
_exptl_absorpt_correction_T_max 1.0000
_exptl_absorpt_correction_T_min 0.5673
_exptl_absorpt_correction_type multi-scan
_exptl_absorpt_process_details crystalclear
_exptl_crystal_colour red
_exptl_crystal_colour_primary red
_exptl_crystal_density_diffrn 1.568
_exptl_crystal_description Prism
_exptl_crystal_F_000 1629
_exptl_crystal_size_max 0.2
_exptl_crystal_size_mid 0.18
_exptl_crystal_size_min 0.12
_refine_diff_density_max 1.444
_refine_diff_density_min -1.915
_refine_diff_density_rms 0.132
_refine_ls_extinction_coef .
_refine_ls_extinction_method none
_refine_ls_goodness_of_fit_ref 1.032
_refine_ls_hydrogen_treatment constr
_refine_ls_matrix_type full
_refine_ls_number_parameters 885
_refine_ls_number_reflns 16389
_refine_ls_number_restraints 21
_refine_ls_restrained_S_all 1.034
_refine_ls_R_factor_all 0.0572
_refine_ls_R_factor_gt 0.0429
_refine_ls_shift/su_max 0.001
_refine_ls_shift/su_mean 0.000
_refine_ls_structure_factor_coef Fsqd
_refine_ls_weighting_details 'w=1/[\s^2^(Fo^2^)+(0.0489P)^2^] where P=(Fo^2^+2Fc^2^)/3'
_refine_ls_weighting_scheme calc
_refine_ls_wR_factor_gt 0.0967
_refine_ls_wR_factor_ref 0.1048
_reflns_Friedel_coverage 0.000
_reflns_Friedel_fraction_full .
_reflns_Friedel_fraction_max .
_reflns_number_gt 12895
_reflns_number_total 16389
_reflns_threshold_expression 'I > 2\s(I)'
_cod_data_source_file ICA-2020-499-119203.cif
_cod_data_source_block 4
_cod_original_cell_volume 3466.0(15)
_cod_original_formula_sum 'C77.25 H60.50 Cl2.50 Er2 O14'
_cod_database_code 1565711
_shelx_space_group_comment
;
The symmetry employed for this shelxl refinement is uniquely defined
by the following loop, which should always be used as a source of
symmetry information in preference to the above space-group names.
They are only intended as comments.
;
_shelx_estimated_absorpt_t_max 0.748
_shelx_estimated_absorpt_t_min 0.628
_olex2_refinement_description
;
1. Fixed Uiso
 At 1.2 times of:
  All C(H) groups, All C(H,H) groups
 At 1.5 times of:
  All C(H,H,H) groups
2. Restrained distances
 Cl3-C78 = Cl4-C78
 1.72 with sigma of 0.01
 Cl3-Cl4
 2.82 with sigma of 0.01
3. Uiso/Uaniso restraints and constraints
Uanis(Cl3) \\sim Ueq, Uanis(Cl4) \\sim Ueq, Uanis(C78) \\sim Ueq: with sigma of
0.01 and sigma for terminal atoms of 0.02
4. Others
 Fixed Sof: Cl3(0.25) Cl4(0.25) C78(0.25) H78A(0.25) H78B(0.25)
5.a Secondary CH2 refined with riding coordinates:
 C77(H77A,H77B), C78(H78A,H78B)
5.b Aromatic/amide H refined with riding coordinates:
 C1(H1), C5(H5), C6(H6), C7(H7), C9(H9), C13(H13), C14(H14), C15(H15),
 C18(H18), C21(H21), C22(H22), C23(H23), C24(H24), C25(H25), C27(H27), C28(H28),
  C29(H29), C30(H30), C31(H31), C33(H33), C36(H36), C37(H37), C38(H38),
 C39(H39), C40(H40), C42(H42), C43(H43), C44(H44), C45(H45), C46(H46), C48(H48),
  C51(H51), C52(H52), C53(H53), C54(H54), C55(H55), C57(H57), C58(H58),
 C59(H59), C60(H60), C61(H61), C63(H63), C66(H66), C67(H67), C68(H68), C69(H69),
  C70(H70), C72(H72), C73(H73), C74(H74), C75(H75), C76(H76)
5.c Idealised Me refined as rotating group:
 C8(H8A,H8B,H8C), C16(H16A,H16B,H16C)
;

loop_
_space_group_symop_operation_xyz
'x, y, z'
'-x, -y, -z'

loop_
_atom_site_label
_atom_site_type_symbol
_atom_site_fract_x
_atom_site_fract_y
_atom_site_fract_z
_atom_site_U_iso_or_equiv
_atom_site_adp_type
_atom_site_occupancy
_atom_site_site_symmetry_order
_atom_site_calc_flag
_atom_site_refinement_flags_posn
_atom_site_refinement_flags_adp
_atom_site_refinement_flags_occupancy
_atom_site_disorder_assembly
_atom_site_disorder_group
Er1 Er 0.14572(2) 0.24963(2) 0.60587(2) 0.02337(6) Uani 1 1 d . . . . .
Er2 Er 0.42470(2) 0.28283(2) 0.79140(2) 0.02224(6) Uani 1 1 d . . . . .
O1 O 0.0493(3) 0.1314(2) 0.6047(2) 0.0400(8) Uani 1 1 d . . . . .
O2 O 0.2707(2) 0.18519(16) 0.6892(2) 0.0254(6) Uani 1 1 d . . . . .
O3 O 0.4595(3) 0.1362(2) 0.7256(2) 0.0387(8) Uani 1 1 d . . . . .
O4 O 0.4209(2) 0.37731(18) 0.9247(2) 0.0272(6) Uani 1 1 d . . . . .
O5 O 0.2721(2) 0.34535(16) 0.74341(19) 0.0228(6) Uani 1 1 d . . . . .
O6 O 0.1349(2) 0.40843(17) 0.63252(19) 0.0287(7) Uani 1 1 d . . . . .
O7 O 0.2055(2) 0.29770(17) 0.5233(2) 0.0282(6) Uani 1 1 d . . . . .
O8 O 0.1578(2) 0.13421(18) 0.4959(2) 0.0319(7) Uani 1 1 d . . . . .
O9 O -0.0129(2) 0.24468(18) 0.4963(2) 0.0303(7) Uani 1 1 d . . . . .
O10 O 0.0383(2) 0.29726(17) 0.68070(19) 0.0269(6) Uani 1 1 d . . . . .
O11 O 0.4481(2) 0.26669(18) 0.6644(2) 0.0328(7) Uani 1 1 d . . . . .
O12 O 0.4981(2) 0.41285(17) 0.8083(2) 0.0278(6) Uani 1 1 d . . . . .
O13 O 0.5928(2) 0.27664(18) 0.8838(2) 0.0289(7) Uani 1 1 d . . . . .
O14 O 0.4027(2) 0.20341(17) 0.8728(2) 0.0272(6) Uani 1 1 d . . . . .
C1 C 0.0731(4) 0.0655(4) 0.6137(4) 0.0478(13) Uani 1 1 d . . . . .
H1 H 0.017096 0.024178 0.601070 0.057 Uiso 1 1 calc R . . . .
C2 C 0.1783(4) 0.0461(3) 0.6415(3) 0.0420(12) Uani 1 1 d . . . . .
C3 C 0.2706(3) 0.1042(2) 0.6743(3) 0.0264(9) Uani 1 1 d . . . . .
C4 C 0.3698(4) 0.0724(3) 0.6930(3) 0.0348(10) Uani 1 1 d . . . . .
C5 C 0.3784(5) -0.0089(3) 0.6813(4) 0.0592(16) Uani 1 1 d . . . . .
H5 H 0.446229 -0.027255 0.693816 0.071 Uiso 1 1 calc R . . . .
C6 C 0.2884(5) -0.0645(4) 0.6513(5) 0.0617(17) Uani 1 1 d . . . . .
H6 H 0.295090 -0.121453 0.643646 0.074 Uiso 1 1 calc R . . . .
C7 C 0.1906(5) -0.0411(3) 0.6322(4) 0.0526(15) Uani 1 1 d . . . . .
H7 H 0.129911 -0.081099 0.612850 0.063 Uiso 1 1 calc R . . . .
C8 C 0.5497(4) 0.1111(4) 0.7140(4) 0.0545(15) Uani 1 1 d . . . . .
H8A H 0.600103 0.160363 0.729855 0.082 Uiso 1 1 calc GR . . . .
H8B H 0.529209 0.076011 0.650696 0.082 Uiso 1 1 calc GR . . . .
H8C H 0.583872 0.079126 0.753377 0.082 Uiso 1 1 calc GR . . . .
C9 C 0.3760(3) 0.4393(3) 0.9399(3) 0.0259(9) Uani 1 1 d . . . . .
H9 H 0.395566 0.471935 1.001626 0.031 Uiso 1 1 calc R . . . .
C10 C 0.2972(3) 0.4669(2) 0.8733(3) 0.0224(8) Uani 1 1 d . . . . .
C11 C 0.2512(3) 0.4205(2) 0.7798(3) 0.0239(8) Uani 1 1 d . . . . .
C12 C 0.1768(3) 0.4579(3) 0.7232(3) 0.0259(9) Uani 1 1 d . . . . .
C13 C 0.1487(4) 0.5341(3) 0.7565(3) 0.0329(10) Uani 1 1 d . . . . .
H13 H 0.099058 0.557144 0.716158 0.039 Uiso 1 1 calc R . . . .
C14 C 0.1930(4) 0.5782(3) 0.8501(3) 0.0347(10) Uani 1 1 d . . . . .
H14 H 0.172201 0.630339 0.873514 0.042 Uiso 1 1 calc R . . . .
C15 C 0.2662(3) 0.5454(3) 0.9073(3) 0.0294(9) Uani 1 1 d . . . . .
H15 H 0.296997 0.575399 0.970673 0.035 Uiso 1 1 calc R . . . .
C16 C 0.0742(4) 0.4466(3) 0.5689(3) 0.0345(10) Uani 1 1 d . . . . .
H16A H 0.059122 0.409375 0.507340 0.052 Uiso 1 1 calc GR . . . .
H16B H 0.115358 0.499752 0.581735 0.052 Uiso 1 1 calc GR . . . .
H16C H 0.006579 0.456884 0.574080 0.052 Uiso 1 1 calc GR . . . .
C17 C 0.1846(3) 0.2713(3) 0.4392(3) 0.0263(9) Uani 1 1 d . . . . .
C18 C 0.1633(4) 0.1870(3) 0.3864(3) 0.0345(10) Uani 1 1 d . . . . .
H18 H 0.148060 0.172286 0.324070 0.041 Uiso 1 1 calc R . . . .
C19 C 0.1631(4) 0.1227(3) 0.4209(3) 0.0323(10) Uani 1 1 d . . . . .
C20 C 0.1860(3) 0.3362(3) 0.3978(3) 0.0294(10) Uani 1 1 d . . . . .
C21 C 0.1241(4) 0.3231(3) 0.3073(4) 0.0404(12) Uani 1 1 d . . . . .
H21 H 0.082042 0.270154 0.268383 0.049 Uiso 1 1 calc R . . . .
C22 C 0.1227(5) 0.3864(3) 0.2729(4) 0.0514(14) Uani 1 1 d . . . . .
H22 H 0.079562 0.377160 0.210794 0.062 Uiso 1 1 calc R . . . .
C23 C 0.1844(5) 0.4627(3) 0.3292(4) 0.0505(15) Uani 1 1 d . . . . .
H23 H 0.184541 0.506162 0.305690 0.061 Uiso 1 1 calc R . . . .
C24 C 0.2454(5) 0.4765(3) 0.4187(4) 0.0485(14) Uani 1 1 d . . . . .
H24 H 0.288047 0.529370 0.456839 0.058 Uiso 1 1 calc R . . . .
C25 C 0.2459(4) 0.4143(3) 0.4545(4) 0.0397(12) Uani 1 1 d . . . . .
H25 H 0.286866 0.424939 0.517200 0.048 Uiso 1 1 calc R . . . .
C26 C 0.1726(4) 0.0356(3) 0.3708(3) 0.0373(11) Uani 1 1 d . . . . .
C27 C 0.1510(5) 0.0078(3) 0.2790(4) 0.0537(15) Uani 1 1 d . . . . .
H27 H 0.126806 0.043919 0.245326 0.064 Uiso 1 1 calc R . . . .
C28 C 0.1649(5) -0.0734(3) 0.2365(4) 0.0569(16) Uani 1 1 d . . . . .
H28 H 0.151060 -0.092043 0.174179 0.068 Uiso 1 1 calc R . . . .
C29 C 0.1981(5) -0.1253(3) 0.2844(4) 0.0597(17) Uani 1 1 d . . . . .
H29 H 0.207436 -0.180300 0.255011 0.072 Uiso 1 1 calc R . . . .
C30 C 0.2183(6) -0.1001(4) 0.3737(5) 0.074(2) Uani 1 1 d . . . . .
H30 H 0.240552 -0.137407 0.406097 0.089 Uiso 1 1 calc R . . . .
C31 C 0.2061(5) -0.0182(3) 0.4178(4) 0.0555(16) Uani 1 1 d . . . . .
H31 H 0.221028 -0.000092 0.480375 0.067 Uiso 1 1 calc R . . . .
C32 C -0.1001(3) 0.2726(2) 0.4908(3) 0.0254(9) Uani 1 1 d . . . . .
C33 C -0.1265(3) 0.3018(3) 0.5653(3) 0.0290(9) Uani 1 1 d . . . . .
H33 H -0.196737 0.314812 0.554027 0.035 Uiso 1 1 calc R . . . .
C34 C -0.0573(3) 0.3129(2) 0.6545(3) 0.0263(9) Uani 1 1 d . . . . .
C35 C -0.1712(3) 0.2759(3) 0.4006(3) 0.0269(9) Uani 1 1 d . . . . .
C36 C -0.1357(4) 0.2522(4) 0.3330(3) 0.0459(13) Uani 1 1 d . . . . .
H36 H -0.069034 0.232091 0.344283 0.055 Uiso 1 1 calc R . . . .
C37 C -0.1962(5) 0.2575(4) 0.2488(4) 0.0629(18) Uani 1 1 d . . . . .
H37 H -0.170828 0.240846 0.202788 0.075 Uiso 1 1 calc R . . . .
C38 C -0.2924(4) 0.2866(4) 0.2316(4) 0.0479(14) Uani 1 1 d . . . . .
H38 H -0.333434 0.290418 0.173901 0.058 Uiso 1 1 calc R . . . .
C39 C -0.3291(4) 0.3098(4) 0.2968(4) 0.0545(15) Uani 1 1 d . . . . .
H39 H -0.395850 0.329924 0.284995 0.065 Uiso 1 1 calc R . . . .
C40 C -0.2684(4) 0.3042(3) 0.3813(4) 0.0472(13) Uani 1 1 d . . . . .
H40 H -0.294862 0.320340 0.426652 0.057 Uiso 1 1 calc R . . . .
C41 C -0.0941(3) 0.3548(2) 0.7268(3) 0.0251(9) Uani 1 1 d . . . . .
C42 C -0.2011(3) 0.3392(3) 0.7133(3) 0.0300(10) Uani 1 1 d . . . . .
H42 H -0.250972 0.297853 0.659272 0.036 Uiso 1 1 calc R . . . .
C43 C -0.2334(4) 0.3843(3) 0.7791(3) 0.0379(11) Uani 1 1 d . . . . .
H43 H -0.305505 0.373145 0.770398 0.045 Uiso 1 1 calc R . . . .
C44 C -0.1625(4) 0.4450(3) 0.8570(4) 0.0432(13) Uani 1 1 d . . . . .
H44 H -0.185854 0.476428 0.901231 0.052 Uiso 1 1 calc R . . . .
C45 C -0.0565(4) 0.4605(3) 0.8710(3) 0.0379(11) Uani 1 1 d . . . . .
H45 H -0.007681 0.502549 0.924912 0.045 Uiso 1 1 calc R . . . .
C46 C -0.0214(4) 0.4152(3) 0.8072(3) 0.0301(9) Uani 1 1 d . . . . .
H46 H 0.051659 0.425093 0.817890 0.036 Uiso 1 1 calc R . . . .
C47 C 0.4650(3) 0.3134(3) 0.6244(3) 0.0265(9) Uani 1 1 d . . . . .
C48 C 0.4901(3) 0.4003(3) 0.6646(3) 0.0299(9) Uani 1 1 d . . . . .
H48 H 0.494688 0.431035 0.628497 0.036 Uiso 1 1 calc R . . . .
C49 C 0.5087(3) 0.4449(3) 0.7537(3) 0.0252(9) Uani 1 1 d . . . . .
C50 C 0.4606(3) 0.2694(3) 0.5333(3) 0.0312(10) Uani 1 1 d . . . . .
C51 C 0.4762(4) 0.3101(4) 0.4797(4) 0.0464(13) Uani 1 1 d . . . . .
H51 H 0.491408 0.369355 0.502029 0.056 Uiso 1 1 calc R . . . .
C52 C 0.4699(5) 0.2658(4) 0.3941(4) 0.0605(16) Uani 1 1 d . . . . .
H52 H 0.482847 0.294781 0.359396 0.073 Uiso 1 1 calc R . . . .
C53 C 0.4450(5) 0.1806(4) 0.3595(4) 0.0631(17) Uani 1 1 d . . . . .
H53 H 0.440063 0.150355 0.300709 0.076 Uiso 1 1 calc R . . . .
C54 C 0.4274(5) 0.1390(4) 0.4104(4) 0.0624(17) Uani 1 1 d . . . . .
H54 H 0.409452 0.079889 0.386296 0.075 Uiso 1 1 calc R . . . .
C55 C 0.4356(5) 0.1824(3) 0.4963(4) 0.0500(14) Uani 1 1 d . . . . .
H55 H 0.423974 0.152547 0.530854 0.060 Uiso 1 1 calc R . . . .
C56 C 0.5475(3) 0.5373(3) 0.7912(3) 0.0272(9) Uani 1 1 d . . . . .
C57 C 0.6138(4) 0.5721(3) 0.7629(3) 0.0355(11) Uani 1 1 d . . . . .
H57 H 0.634494 0.537438 0.718252 0.043 Uiso 1 1 calc R . . . .
C58 C 0.6493(4) 0.6571(3) 0.8000(4) 0.0381(11) Uani 1 1 d . . . . .
H58 H 0.694827 0.680392 0.780842 0.046 Uiso 1 1 calc R . . . .
C59 C 0.6198(4) 0.7086(3) 0.8643(3) 0.0375(11) Uani 1 1 d . . . . .
H59 H 0.644230 0.767019 0.889170 0.045 Uiso 1 1 calc R . . . .
C60 C 0.5544(4) 0.6740(3) 0.8919(3) 0.0339(10) Uani 1 1 d . . . . .
H60 H 0.533161 0.709016 0.935949 0.041 Uiso 1 1 calc R . . . .
C61 C 0.5189(3) 0.5887(3) 0.8562(3) 0.0258(9) Uani 1 1 d . . . . .
H61 H 0.474738 0.565672 0.876657 0.031 Uiso 1 1 calc R . . . .
C62 C 0.6345(3) 0.2304(3) 0.9298(3) 0.0262(9) Uani 1 1 d . . . . .
C63 C 0.5775(3) 0.1776(3) 0.9504(3) 0.0306(10) Uani 1 1 d . . . . .
H63 H 0.616737 0.145103 0.984560 0.037 Uiso 1 1 calc R . . . .
C64 C 0.4662(3) 0.1696(2) 0.9241(3) 0.0266(9) Uani 1 1 d . . . . .
C65 C 0.7540(3) 0.2346(2) 0.9635(3) 0.0261(9) Uani 1 1 d . . . . .
C66 C 0.8079(3) 0.2810(3) 0.9363(3) 0.0340(10) Uani 1 1 d . . . . .
H66 H 0.768616 0.309503 0.897222 0.041 Uiso 1 1 calc R . . . .
C67 C 0.9175(4) 0.2873(3) 0.9644(4) 0.0429(12) Uani 1 1 d . . . . .
H67 H 0.952492 0.318532 0.943375 0.051 Uiso 1 1 calc R . . . .
C68 C 0.9761(4) 0.2479(3) 1.0232(4) 0.0497(14) Uani 1 1 d . . . . .
H68 H 1.051626 0.251969 1.043158 0.060 Uiso 1 1 calc R . . . .
C69 C 0.9238(4) 0.2028(4) 1.0523(4) 0.0483(13) Uani 1 1 d . . . . .
H69 H 0.964081 0.176769 1.093756 0.058 Uiso 1 1 calc R . . . .
C70 C 0.8141(4) 0.1944(3) 1.0227(3) 0.0353(11) Uani 1 1 d . . . . .
H70 H 0.779281 0.161513 1.042231 0.042 Uiso 1 1 calc R . . . .
C71 C 0.4189(4) 0.1156(3) 0.9581(3) 0.0320(10) Uani 1 1 d . . . . .
C72 C 0.3140(4) 0.0761(3) 0.9060(4) 0.0553(16) Uani 1 1 d . . . . .
H72 H 0.274356 0.081041 0.848632 0.066 Uiso 1 1 calc R . . . .
C73 C 0.2673(6) 0.0287(5) 0.9388(6) 0.093(3) Uani 1 1 d . . . . .
H73 H 0.195858 0.000517 0.903036 0.111 Uiso 1 1 calc R . . . .
C74 C 0.3252(6) 0.0227(4) 1.0243(5) 0.071(2) Uani 1 1 d . . . . .
H74 H 0.291976 -0.007661 1.047312 0.086 Uiso 1 1 calc R . . . .
C75 C 0.4281(5) 0.0599(3) 1.0739(4) 0.0499(14) Uani 1 1 d . . . . .
H75 H 0.468104 0.054155 1.130917 0.060 Uiso 1 1 calc R . . . .
C76 C 0.4754(4) 0.1064(3) 1.0416(4) 0.0373(11) Uani 1 1 d . . . . .
H76 H 0.547741 0.132596 1.077048 0.045 Uiso 1 1 calc R . . . .
Cl1 Cl 0.08130(14) 0.18560(12) 0.84342(14) 0.0816(6) Uani 1 1 d . . . . .
Cl2 Cl 0.17979(10) 0.35260(10) 0.97445(10) 0.0563(4) Uani 1 1 d . . . . .
C77 C 0.1768(4) 0.2711(4) 0.8791(4) 0.0557(15) Uani 1 1 d . . . . .
H77A H 0.161704 0.292421 0.828754 0.067 Uiso 1 1 calc R . . . .
H77B H 0.248250 0.252968 0.894102 0.067 Uiso 1 1 calc R . . . .
Cl3 Cl -0.0211(7) -0.0007(5) 1.0145(8) 0.108(3) Uani 0.25 1 d D U P A -1
Cl4 Cl 0.1698(5) 0.1206(5) 1.1267(5) 0.076(2) Uani 0.25 1 d D U P A -1
C78 C 0.0811(15) 0.0607(14) 1.0199(9) 0.092(9) Uani 0.25 1 d D U P A -1
H78A H 0.050093 0.097989 0.985493 0.110 Uiso 0.25 1 calc R . P A -1
H78B H 0.120901 0.024363 0.989524 0.110 Uiso 0.25 1 calc R . P A -1

loop_
_atom_site_aniso_label
_atom_site_aniso_U_11
_atom_site_aniso_U_22
_atom_site_aniso_U_33
_atom_site_aniso_U_23
_atom_site_aniso_U_13
_atom_site_aniso_U_12
Er1 0.03142(11) 0.02062(10) 0.02095(10) 0.00905(8) 0.01233(8) 0.01085(8)
Er2 0.02820(10) 0.01831(10) 0.02568(11) 0.01085(8) 0.01415(8) 0.00787(7)
O1 0.054(2) 0.0272(17) 0.043(2) 0.0095(15) 0.0262(18) 0.0063(15)
O2 0.0313(15) 0.0174(14) 0.0277(16) 0.0106(12) 0.0103(13) 0.0074(12)
O3 0.0440(19) 0.0373(19) 0.044(2) 0.0169(16) 0.0250(17) 0.0185(15)
O4 0.0333(15) 0.0271(16) 0.0267(16) 0.0126(13) 0.0154(14) 0.0087(13)
O5 0.0273(14) 0.0190(14) 0.0255(15) 0.0092(12) 0.0130(13) 0.0114(11)
O6 0.0414(17) 0.0210(15) 0.0217(15) 0.0091(12) 0.0098(14) 0.0141(13)
O7 0.0364(16) 0.0244(15) 0.0248(16) 0.0086(13) 0.0138(14) 0.0056(13)
O8 0.0507(19) 0.0235(16) 0.0297(17) 0.0096(13) 0.0248(16) 0.0121(14)
O9 0.0283(15) 0.0347(17) 0.0217(15) 0.0066(13) 0.0068(13) 0.0070(13)
O10 0.0316(15) 0.0274(15) 0.0250(15) 0.0098(13) 0.0144(13) 0.0110(13)
O11 0.0488(19) 0.0263(16) 0.0293(17) 0.0108(14) 0.0216(15) 0.0055(14)
O12 0.0338(16) 0.0232(15) 0.0327(17) 0.0135(13) 0.0171(14) 0.0069(12)
O13 0.0290(15) 0.0263(16) 0.0379(18) 0.0181(14) 0.0151(14) 0.0076(12)
O14 0.0320(15) 0.0235(15) 0.0337(17) 0.0151(13) 0.0172(14) 0.0079(12)
C1 0.051(3) 0.052(3) 0.045(3) 0.020(3) 0.023(3) 0.002(3)
C2 0.041(3) 0.045(3) 0.039(3) 0.014(2) 0.017(2) -0.010(2)
C3 0.035(2) 0.021(2) 0.029(2) 0.0122(18) 0.015(2) 0.0070(17)
C4 0.045(3) 0.023(2) 0.037(3) 0.010(2) 0.018(2) 0.008(2)
C5 0.060(4) 0.037(3) 0.082(5) 0.024(3) 0.028(4) 0.022(3)
C6 0.060(4) 0.043(3) 0.090(5) 0.035(3) 0.030(4) 0.015(3)
C7 0.059(4) 0.030(3) 0.058(4) 0.009(3) 0.020(3) -0.015(3)
C8 0.056(3) 0.053(3) 0.063(4) 0.018(3) 0.035(3) 0.020(3)
C9 0.028(2) 0.025(2) 0.026(2) 0.0073(18) 0.0129(18) 0.0007(17)
C10 0.026(2) 0.019(2) 0.026(2) 0.0092(17) 0.0130(18) 0.0039(16)
C11 0.030(2) 0.020(2) 0.028(2) 0.0105(17) 0.0160(19) 0.0076(16)
C12 0.029(2) 0.025(2) 0.025(2) 0.0081(18) 0.0127(18) 0.0066(17)
C13 0.043(3) 0.026(2) 0.032(2) 0.014(2) 0.015(2) 0.016(2)
C14 0.045(3) 0.024(2) 0.031(2) 0.004(2) 0.016(2) 0.014(2)
C15 0.037(2) 0.025(2) 0.023(2) 0.0038(18) 0.014(2) 0.0059(18)
C16 0.045(3) 0.028(2) 0.030(2) 0.017(2) 0.011(2) 0.014(2)
C17 0.029(2) 0.026(2) 0.030(2) 0.0124(19) 0.0165(19) 0.0068(17)
C18 0.059(3) 0.028(2) 0.026(2) 0.0115(19) 0.024(2) 0.012(2)
C19 0.043(3) 0.027(2) 0.033(3) 0.008(2) 0.024(2) 0.008(2)
C20 0.035(2) 0.027(2) 0.040(3) 0.016(2) 0.025(2) 0.0142(19)
C21 0.054(3) 0.039(3) 0.042(3) 0.024(2) 0.026(3) 0.016(2)
C22 0.070(4) 0.055(4) 0.056(4) 0.038(3) 0.037(3) 0.032(3)
C23 0.073(4) 0.043(3) 0.074(4) 0.041(3) 0.052(4) 0.029(3)
C24 0.066(4) 0.030(3) 0.063(4) 0.020(3) 0.037(3) 0.007(2)
C25 0.042(3) 0.033(3) 0.049(3) 0.021(2) 0.019(2) 0.008(2)
C26 0.054(3) 0.027(2) 0.039(3) 0.007(2) 0.032(3) 0.008(2)
C27 0.095(5) 0.030(3) 0.042(3) 0.009(2) 0.036(3) 0.012(3)
C28 0.093(5) 0.037(3) 0.041(3) 0.002(3) 0.038(3) 0.003(3)
C29 0.096(5) 0.024(3) 0.071(4) 0.003(3) 0.058(4) 0.012(3)
C30 0.139(7) 0.044(4) 0.069(5) 0.028(3) 0.068(5) 0.039(4)
C31 0.103(5) 0.030(3) 0.051(3) 0.015(3) 0.048(4) 0.024(3)
C32 0.034(2) 0.018(2) 0.025(2) 0.0087(17) 0.0114(19) 0.0039(17)
C33 0.030(2) 0.030(2) 0.028(2) 0.0102(19) 0.0117(19) 0.0078(18)
C34 0.037(2) 0.018(2) 0.031(2) 0.0117(18) 0.019(2) 0.0081(17)
C35 0.031(2) 0.024(2) 0.021(2) 0.0084(18) 0.0063(18) 0.0006(17)
C36 0.044(3) 0.070(4) 0.033(3) 0.027(3) 0.018(2) 0.018(3)
C37 0.057(3) 0.112(5) 0.036(3) 0.041(3) 0.024(3) 0.031(4)
C38 0.041(3) 0.072(4) 0.034(3) 0.034(3) 0.006(2) 0.005(3)
C39 0.044(3) 0.085(4) 0.035(3) 0.030(3) 0.010(3) 0.024(3)
C40 0.042(3) 0.068(4) 0.033(3) 0.022(3) 0.012(2) 0.023(3)
C41 0.032(2) 0.021(2) 0.027(2) 0.0140(18) 0.0131(19) 0.0116(17)
C42 0.036(2) 0.031(2) 0.031(2) 0.017(2) 0.017(2) 0.0143(19)
C43 0.039(2) 0.052(3) 0.042(3) 0.030(3) 0.024(2) 0.021(2)
C44 0.066(3) 0.048(3) 0.040(3) 0.023(3) 0.040(3) 0.033(3)
C45 0.057(3) 0.032(3) 0.028(2) 0.010(2) 0.022(2) 0.013(2)
C46 0.037(2) 0.029(2) 0.027(2) 0.0141(19) 0.014(2) 0.0100(19)
C47 0.028(2) 0.030(2) 0.025(2) 0.0122(19) 0.0136(19) 0.0076(18)
C48 0.036(2) 0.029(2) 0.031(2) 0.017(2) 0.016(2) 0.0046(19)
C49 0.0224(19) 0.029(2) 0.032(2) 0.0179(19) 0.0129(18) 0.0097(17)
C50 0.033(2) 0.039(3) 0.029(2) 0.012(2) 0.020(2) 0.010(2)
C51 0.062(3) 0.052(3) 0.039(3) 0.024(3) 0.028(3) 0.017(3)
C52 0.077(4) 0.084(5) 0.044(3) 0.032(3) 0.041(3) 0.023(4)
C53 0.075(4) 0.089(5) 0.036(3) 0.018(3) 0.036(3) 0.035(4)
C54 0.084(5) 0.056(4) 0.056(4) 0.008(3) 0.046(4) 0.023(3)
C55 0.074(4) 0.042(3) 0.046(3) 0.012(3) 0.041(3) 0.015(3)
C56 0.027(2) 0.028(2) 0.033(2) 0.0184(19) 0.0118(19) 0.0076(17)
C57 0.043(3) 0.031(2) 0.047(3) 0.021(2) 0.027(2) 0.008(2)
C58 0.040(3) 0.035(3) 0.050(3) 0.023(2) 0.023(2) 0.004(2)
C59 0.041(3) 0.027(2) 0.047(3) 0.020(2) 0.016(2) 0.003(2)
C60 0.037(2) 0.033(2) 0.030(2) 0.013(2) 0.011(2) 0.011(2)
C61 0.025(2) 0.027(2) 0.028(2) 0.0138(18) 0.0090(18) 0.0059(17)
C62 0.028(2) 0.023(2) 0.029(2) 0.0076(18) 0.0139(19) 0.0073(17)
C63 0.035(2) 0.029(2) 0.037(3) 0.020(2) 0.017(2) 0.0107(19)
C64 0.035(2) 0.021(2) 0.027(2) 0.0116(18) 0.014(2) 0.0081(18)
C65 0.028(2) 0.021(2) 0.024(2) 0.0015(17) 0.0106(18) 0.0040(17)
C66 0.035(2) 0.035(3) 0.045(3) 0.019(2) 0.026(2) 0.011(2)
C67 0.032(2) 0.056(3) 0.047(3) 0.022(3) 0.020(2) 0.006(2)
C68 0.036(3) 0.058(4) 0.054(4) 0.018(3) 0.019(3) 0.008(2)
C69 0.037(3) 0.063(4) 0.044(3) 0.028(3) 0.009(2) 0.016(3)
C70 0.038(2) 0.037(3) 0.033(3) 0.016(2) 0.014(2) 0.007(2)
C71 0.041(3) 0.025(2) 0.044(3) 0.019(2) 0.026(2) 0.0094(19)
C72 0.059(4) 0.054(4) 0.065(4) 0.035(3) 0.027(3) -0.006(3)
C73 0.081(5) 0.100(6) 0.106(7) 0.057(5) 0.031(5) -0.026(4)
C74 0.096(5) 0.054(4) 0.103(6) 0.053(4) 0.062(5) 0.009(4)
C75 0.079(4) 0.037(3) 0.068(4) 0.039(3) 0.049(4) 0.026(3)
C76 0.050(3) 0.029(2) 0.047(3) 0.022(2) 0.028(3) 0.015(2)
Cl1 0.0657(10) 0.0957(14) 0.0819(13) 0.0133(11) 0.0435(10) -0.0024(10)
Cl2 0.0403(7) 0.0835(11) 0.0509(8) 0.0309(8) 0.0191(7) 0.0125(7)
C77 0.046(3) 0.077(4) 0.063(4) 0.035(3) 0.032(3) 0.019(3)
Cl3 0.118(8) 0.056(4) 0.187(10) 0.035(5) 0.106(7) 0.036(5)
Cl4 0.066(4) 0.107(6) 0.085(5) 0.054(4) 0.047(4) 0.040(4)
C78 0.076(11) 0.099(13) 0.094(13) 0.008(8) 0.050(9) 0.038(9)

loop_
_atom_type_symbol
_atom_type_description
_atom_type_scat_dispersion_real
_atom_type_scat_dispersion_imag
_atom_type_scat_source
C C 0.0033 0.0016 'International Tables Vol C Tables 4.2.6.8 and 6.1.1.4'
H H 0.0000 0.0000 'International Tables Vol C Tables 4.2.6.8 and 6.1.1.4'
Cl Cl 0.1484 0.1585 'International Tables Vol C Tables 4.2.6.8 and 6.1.1.4'
Er Er -0.2586 4.9576 'International Tables Vol C Tables 4.2.6.8 and 6.1.1.4'
O O 0.0106 0.0060 'International Tables Vol C Tables 4.2.6.8 and 6.1.1.4'

loop_
_geom_angle_atom_site_label_1
_geom_angle_atom_site_label_2
_geom_angle_atom_site_label_3
_geom_angle
_geom_angle_site_symmetry_1
_geom_angle_site_symmetry_3
O1 Er1 Er2 105.98(9) . .
O1 Er1 O6 138.71(10) . .
O2 Er1 Er2 35.82(7) . .
O2 Er1 O1 73.13(11) . .
O2 Er1 O5 67.74(10) . .
O2 Er1 O6 130.57(10) . .
O2 Er1 O8 76.91(11) . .
O2 Er1 O10 107.25(10) . .
O5 Er1 Er2 35.91(7) . .
O5 Er1 O1 120.28(11) . .
O5 Er1 O6 63.15(9) . .
O6 Er1 Er2 95.62(8) . .
O7 Er1 Er2 92.49(8) . .
O7 Er1 O1 143.97(11) . .
O7 Er1 O2 111.52(10) . .
O7 Er1 O5 92.82(10) . .
O7 Er1 O6 66.73(10) . .
O7 Er1 O8 73.06(10) . .
O7 Er1 O10 133.73(10) . .
O8 Er1 Er2 99.54(9) . .
O8 Er1 O1 73.53(11) . .
O8 Er1 O5 133.77(10) . .
O8 Er1 O6 137.44(10) . .
O9 Er1 Er2 173.22(8) . .
O9 Er1 O1 80.69(12) . .
O9 Er1 O2 150.73(10) . .
O9 Er1 O5 139.40(10) . .
O9 Er1 O6 78.25(11) . .
O9 Er1 O7 82.49(11) . .
O9 Er1 O8 83.40(12) . .
O9 Er1 O10 75.59(11) . .
O10 Er1 Er2 105.08(8) . .
O10 Er1 O1 71.41(11) . .
O10 Er1 O5 79.22(10) . .
O10 Er1 O6 69.15(10) . .
O10 Er1 O8 141.42(10) . .
O2 Er2 Er1 34.99(7) . .
O2 Er2 O3 65.04(10) . .
O2 Er2 O4 117.73(10) . .
O3 Er2 Er1 94.34(9) . .
O4 Er2 Er1 106.26(8) . .
O4 Er2 O3 141.87(11) . .
O5 Er2 Er1 36.24(7) . .
O5 Er2 O2 67.29(10) . .
O5 Er2 O3 130.49(11) . .
O5 Er2 O4 74.22(10) . .
O11 Er2 Er1 74.58(8) . .
O11 Er2 O2 82.56(11) . .
O11 Er2 O3 69.19(11) . .
O11 Er2 O4 146.77(10) . .
O11 Er2 O5 92.39(11) . .
O11 Er2 O12 73.61(11) . .
O11 Er2 O14 139.88(10) . .
O12 Er2 Er1 103.12(8) . .
O12 Er2 O2 137.04(10) . .
O12 Er2 O3 132.60(10) . .
O12 Er2 O4 73.94(10) . .
O12 Er2 O5 78.39(10) . .
O12 Er2 O14 142.65(11) . .
O13 Er2 Er1 168.25(8) . .
O13 Er2 O2 135.41(10) . .
O13 Er2 O3 74.02(11) . .
O13 Er2 O4 84.44(11) . .
O13 Er2 O5 155.47(10) . .
O13 Er2 O11 99.25(11) . .
O13 Er2 O12 84.27(11) . .
O13 Er2 O14 75.44(10) . .
O14 Er2 Er1 102.62(8) . .
O14 Er2 O2 75.35(10) . .
O14 Er2 O3 71.18(10) . .
O14 Er2 O4 73.16(10) . .
O14 Er2 O5 108.76(10) . .
C1 O1 Er1 133.6(3) . .
Er1 O2 Er2 109.19(11) . .
C3 O2 Er1 128.2(3) . .
C3 O2 Er2 121.4(3) . .
C4 O3 Er2 113.8(2) . .
C8 O3 Er2 128.8(3) . .
C8 O3 C4 117.4(4) . .
C9 O4 Er2 133.3(3) . .
Er2 O5 Er1 107.85(11) . .
C11 O5 Er1 121.2(2) . .
C11 O5 Er2 131.0(3) . .
C12 O6 Er1 113.3(2) . .
C12 O6 C16 116.7(3) . .
C16 O6 Er1 128.6(2) . .
C17 O7 Er1 132.3(3) . .
C19 O8 Er1 134.0(3) . .
C32 O9 Er1 136.9(3) . .
C34 O10 Er1 133.0(3) . .
C47 O11 Er2 137.5(3) . .
C49 O12 Er2 134.0(3) . .
C62 O13 Er2 134.6(3) . .
C64 O14 Er2 133.4(3) . .
O1 C1 H1 117.8 . .
O1 C1 C2 124.4(5) . .
C2 C1 H1 117.8 . .
C1 C2 C7 117.2(5) . .
C3 C2 C1 124.3(5) . .
C3 C2 C7 118.5(5) . .
O2 C3 C2 124.4(4) . .
O2 C3 C4 118.9(4) . .
C2 C3 C4 116.7(4) . .
C3 C4 O3 112.7(4) . .
C5 C4 O3 123.8(4) . .
C5 C4 C3 123.5(5) . .
C4 C5 H5 120.3 . .
C4 C5 C6 119.3(5) . .
C6 C5 H5 120.3 . .
C5 C6 H6 118.9 . .
C7 C6 C5 122.2(5) . .
C7 C6 H6 118.9 . .
C2 C7 H7 120.1 . .
C6 C7 C2 119.7(5) . .
C6 C7 H7 120.1 . .
O3 C8 H8A 109.5 . .
O3 C8 H8B 109.5 . .
O3 C8 H8C 109.5 . .
H8A C8 H8B 109.5 . .
H8A C8 H8C 109.5 . .
H8B C8 H8C 109.5 . .
O4 C9 H9 116.8 . .
O4 C9 C10 126.5(4) . .
C10 C9 H9 116.8 . .
C11 C10 C9 123.5(4) . .
C11 C10 C15 120.5(4) . .
C15 C10 C9 115.9(4) . .
O5 C11 C10 124.1(4) . .
O5 C11 C12 119.6(4) . .
C10 C11 C12 116.3(4) . .
O6 C12 C11 112.8(3) . .
C13 C12 O6 124.6(4) . .
C13 C12 C11 122.6(4) . .
C12 C13 H13 119.9 . .
C12 C13 C14 120.2(4) . .
C14 C13 H13 119.9 . .
C13 C14 H14 120.3 . .
C15 C14 C13 119.3(4) . .
C15 C14 H14 120.3 . .
C10 C15 H15 119.5 . .
C14 C15 C10 121.0(4) . .
C14 C15 H15 119.5 . .
O6 C16 H16A 109.5 . .
O6 C16 H16B 109.5 . .
O6 C16 H16C 109.5 . .
H16A C16 H16B 109.5 . .
H16A C16 H16C 109.5 . .
H16B C16 H16C 109.5 . .
O7 C17 C18 123.4(4) . .
O7 C17 C20 116.6(4) . .
C18 C17 C20 119.9(4) . .
C17 C18 H18 118.4 . .
C17 C18 C19 123.1(4) . .
C19 C18 H18 118.4 . .
O8 C19 C18 123.1(4) . .
O8 C19 C26 116.1(4) . .
C18 C19 C26 120.7(4) . .
C21 C20 C17 122.5(4) . .
C21 C20 C25 119.1(4) . .
C25 C20 C17 118.2(4) . .
C20 C21 H21 119.6 . .
C22 C21 C20 120.7(5) . .
C22 C21 H21 119.6 . .
C21 C22 H22 120.3 . .
C23 C22 C21 119.5(5) . .
C23 C22 H22 120.3 . .
C22 C23 H23 119.8 . .
C24 C23 C22 120.3(5) . .
C24 C23 H23 119.8 . .
C23 C24 H24 119.6 . .
C23 C24 C25 120.8(5) . .
C25 C24 H24 119.6 . .
C20 C25 H25 120.3 . .
C24 C25 C20 119.4(5) . .
C24 C25 H25 120.3 . .
C27 C26 C19 122.6(5) . .
C31 C26 C19 118.5(5) . .
C31 C26 C27 118.9(5) . .
C26 C27 H27 120.0 . .
C26 C27 C28 120.0(5) . .
C28 C27 H27 120.0 . .
C27 C28 H28 120.0 . .
C29 C28 C27 120.0(5) . .
C29 C28 H28 120.0 . .
C28 C29 H29 119.5 . .
C28 C29 C30 121.1(5) . .
C30 C29 H29 119.5 . .
C29 C30 H30 120.2 . .
C29 C30 C31 119.6(6) . .
C31 C30 H30 120.2 . .
C26 C31 C30 120.3(5) . .
C26 C31 H31 119.8 . .
C30 C31 H31 119.8 . .
O9 C32 C33 122.8(4) . .
O9 C32 C35 115.4(4) . .
C33 C32 C35 121.7(4) . .
C32 C33 H33 117.5 . .
C34 C33 C32 124.9(4) . .
C34 C33 H33 117.5 . .
O10 C34 C33 125.3(4) . .
O10 C34 C41 116.8(4) . .
C33 C34 C41 117.5(4) . .
C36 C35 C32 118.1(4) . .
C40 C35 C32 124.2(4) . .
C40 C35 C36 117.7(4) . .
C35 C36 H36 119.6 . .
C35 C36 C37 120.7(5) . .
C37 C36 H36 119.6 . .
C36 C37 H37 119.9 . .
C38 C37 C36 120.3(5) . .
C38 C37 H37 119.9 . .
C37 C38 H38 120.0 . .
C39 C38 C37 120.0(5) . .
C39 C38 H38 120.0 . .
C38 C39 H39 120.2 . .
C38 C39 C40 119.6(5) . .
C40 C39 H39 120.2 . .
C35 C40 C39 121.6(5) . .
C35 C40 H40 119.2 . .
C39 C40 H40 119.2 . .
C42 C41 C34 121.7(4) . .
C46 C41 C34 118.7(4) . .
C46 C41 C42 119.5(4) . .
C41 C42 H42 120.2 . .
C43 C42 C41 119.7(4) . .
C43 C42 H42 120.2 . .
C42 C43 H43 119.6 . .
C44 C43 C42 120.7(4) . .
C44 C43 H43 119.6 . .
C43 C44 H44 120.0 . .
C43 C44 C45 119.9(4) . .
C45 C44 H44 120.0 . .
C44 C45 H45 119.7 . .
C46 C45 C44 120.7(5) . .
C46 C45 H45 119.7 . .
C41 C46 H46 120.2 . .
C45 C46 C41 119.5(4) . .
C45 C46 H46 120.2 . .
O11 C47 C48 122.7(4) . .
O11 C47 C50 115.7(4) . .
C48 C47 C50 121.6(4) . .
C47 C48 H48 117.7 . .
C49 C48 C47 124.7(4) . .
C49 C48 H48 117.7 . .
O12 C49 C48 124.7(4) . .
O12 C49 C56 116.5(4) . .
C48 C49 C56 118.8(4) . .
C51 C50 C47 123.6(4) . .
C51 C50 C55 117.1(5) . .
C55 C50 C47 119.2(4) . .
C50 C51 H51 119.4 . .
C52 C51 C50 121.3(5) . .
C52 C51 H51 119.4 . .
C51 C52 H52 119.8 . .
C53 C52 C51 120.3(5) . .
C53 C52 H52 119.8 . .
C52 C53 H53 120.2 . .
C52 C53 C54 119.5(5) . .
C54 C53 H53 120.2 . .
C53 C54 H54 119.7 . .
C53 C54 C55 120.6(6) . .
C55 C54 H54 119.7 . .
C50 C55 H55 119.4 . .
C54 C55 C50 121.1(5) . .
C54 C55 H55 119.4 . .
C57 C56 C49 121.4(4) . .
C61 C56 C49 119.5(4) . .
C61 C56 C57 119.0(4) . .
C56 C57 H57 120.1 . .
C58 C57 C56 119.7(4) . .
C58 C57 H57 120.1 . .
C57 C58 H58 119.4 . .
C59 C58 C57 121.2(4) . .
C59 C58 H58 119.4 . .
C58 C59 H59 120.6 . .
C60 C59 C58 118.8(4) . .
C60 C59 H59 120.6 . .
C59 C60 H60 119.6 . .
C59 C60 C61 120.8(5) . .
C61 C60 H60 119.6 . .
C56 C61 C60 120.4(4) . .
C56 C61 H61 119.8 . .
C60 C61 H61 119.8 . .
O13 C62 C63 124.9(4) . .
O13 C62 C65 115.8(4) . .
C63 C62 C65 119.4(4) . .
C62 C63 H63 117.7 . .
C62 C63 C64 124.5(4) . .
C64 C63 H63 117.7 . .
O14 C64 C63 124.8(4) . .
O14 C64 C71 117.5(4) . .
C63 C64 C71 117.7(4) . .
C66 C65 C62 118.8(4) . .
C66 C65 C70 118.0(4) . .
C70 C65 C62 123.2(4) . .
C65 C66 H66 119.1 . .
C65 C66 C67 121.8(5) . .
C67 C66 H66 119.1 . .
C66 C67 H67 120.1 . .
C66 C67 C68 119.7(5) . .
C68 C67 H67 120.1 . .
C67 C68 H68 120.4 . .
C69 C68 C67 119.1(5) . .
C69 C68 H68 120.4 . .
C68 C69 H69 119.3 . .
C68 C69 C70 121.5(5) . .
C70 C69 H69 119.3 . .
C65 C70 H70 120.1 . .
C69 C70 C65 119.9(4) . .
C69 C70 H70 120.1 . .
C72 C71 C64 118.6(4) . .
C72 C71 C76 119.0(4) . .
C76 C71 C64 122.3(4) . .
C71 C72 H72 120.4 . .
C71 C72 C73 119.3(6) . .
C73 C72 H72 120.4 . .
C72 C73 H73 119.8 . .
C72 C73 C74 120.4(7) . .
C74 C73 H73 119.8 . .
C73 C74 H74 120.0 . .
C75 C74 C73 120.1(5) . .
C75 C74 H74 120.0 . .
C74 C75 H75 120.1 . .
C74 C75 C76 119.9(6) . .
C76 C75 H75 120.1 . .
C71 C76 H76 119.3 . .
C75 C76 C71 121.3(5) . .
C75 C76 H76 119.3 . .
Cl1 C77 Cl2 112.8(3) . .
Cl1 C77 H77A 109.0 . .
Cl1 C77 H77B 109.0 . .
Cl2 C77 H77A 109.0 . .
Cl2 C77 H77B 109.0 . .
H77A C77 H77B 107.8 . .
Cl3 C78 Cl4 115.2(9) . .
Cl3 C78 H78A 108.5 . .
Cl3 C78 H78B 108.5 . .
Cl4 C78 H78A 108.5 . .
Cl4 C78 H78B 108.5 . .
H78A C78 H78B 107.5 . .

loop_
_geom_bond_atom_site_label_1
_geom_bond_atom_site_label_2
_geom_bond_distance
_geom_bond_site_symmetry_2
Er1 Er2 3.7847(17) .
Er1 O1 2.399(3) .
Er1 O2 2.298(3) .
Er1 O5 2.351(3) .
Er1 O6 2.618(3) .
Er1 O7 2.238(3) .
Er1 O8 2.315(3) .
Er1 O9 2.224(3) .
Er1 O10 2.311(3) .
Er2 O2 2.345(3) .
Er2 O3 2.533(3) .
Er2 O4 2.363(3) .
Er2 O5 2.332(3) .
Er2 O11 2.258(3) .
Er2 O12 2.317(3) .
Er2 O13 2.253(3) .
Er2 O14 2.326(3) .
O1 C1 1.213(6) .
O2 C3 1.324(5) .
O3 C4 1.440(5) .
O3 C8 1.382(6) .
O4 C9 1.236(5) .
O5 C11 1.325(5) .
O6 C12 1.383(5) .
O6 C16 1.432(5) .
O7 C17 1.274(5) .
O8 C19 1.269(5) .
O9 C32 1.273(5) .
O10 C34 1.270(5) .
O11 C47 1.278(5) .
O12 C49 1.276(5) .
O13 C62 1.272(5) .
O14 C64 1.262(5) .
C1 H1 0.9500 .
C1 C2 1.410(7) .
C2 C3 1.406(6) .
C2 C7 1.466(7) .
C3 C4 1.424(6) .
C4 C5 1.352(6) .
C5 H5 0.9500 .
C5 C6 1.366(8) .
C6 H6 0.9500 .
C6 C7 1.347(8) .
C7 H7 0.9500 .
C8 H8A 0.9800 .
C8 H8B 0.9800 .
C8 H8C 0.9800 .
C9 H9 0.9500 .
C9 C10 1.438(6) .
C10 C11 1.408(6) .
C10 C15 1.423(6) .
C11 C12 1.420(6) .
C12 C13 1.369(6) .
C13 H13 0.9500 .
C13 C14 1.402(6) .
C14 H14 0.9500 .
C14 C15 1.365(6) .
C15 H15 0.9500 .
C16 H16A 0.9800 .
C16 H16B 0.9800 .
C16 H16C 0.9800 .
C17 C18 1.390(6) .
C17 C20 1.497(6) .
C18 H18 0.9500 .
C18 C19 1.404(6) .
C19 C26 1.498(6) .
C20 C21 1.385(7) .
C20 C25 1.390(6) .
C21 H21 0.9500 .
C21 C22 1.384(7) .
C22 H22 0.9500 .
C22 C23 1.375(8) .
C23 H23 0.9500 .
C23 C24 1.365(8) .
C24 H24 0.9500 .
C24 C25 1.384(7) .
C25 H25 0.9500 .
C26 C27 1.395(7) .
C26 C31 1.374(7) .
C27 H27 0.9500 .
C27 C28 1.400(7) .
C28 H28 0.9500 .
C28 C29 1.357(8) .
C29 H29 0.9500 .
C29 C30 1.360(8) .
C30 H30 0.9500 .
C30 C31 1.410(7) .
C31 H31 0.9500 .
C32 C33 1.405(6) .
C32 C35 1.486(6) .
C33 H33 0.9500 .
C33 C34 1.394(6) .
C34 C41 1.497(6) .
C35 C36 1.378(6) .
C35 C40 1.374(6) .
C36 H36 0.9500 .
C36 C37 1.384(7) .
C37 H37 0.9500 .
C37 C38 1.370(7) .
C38 H38 0.9500 .
C38 C39 1.351(7) .
C39 H39 0.9500 .
C39 C40 1.392(7) .
C40 H40 0.9500 .
C41 C42 1.406(6) .
C41 C46 1.400(6) .
C42 H42 0.9500 .
C42 C43 1.383(6) .
C43 H43 0.9500 .
C43 C44 1.374(7) .
C44 H44 0.9500 .
C44 C45 1.389(7) .
C45 H45 0.9500 .
C45 C46 1.383(6) .
C46 H46 0.9500 .
C47 C48 1.396(6) .
C47 C50 1.479(6) .
C48 H48 0.9500 .
C48 C49 1.389(6) .
C49 C56 1.504(6) .
C50 C51 1.391(6) .
C50 C55 1.397(7) .
C51 H51 0.9500 .
C51 C52 1.387(7) .
C52 H52 0.9500 .
C52 C53 1.368(8) .
C53 H53 0.9500 .
C53 C54 1.372(8) .
C54 H54 0.9500 .
C54 C55 1.381(7) .
C55 H55 0.9500 .
C56 C57 1.396(6) .
C56 C61 1.377(6) .
C57 H57 0.9500 .
C57 C58 1.382(6) .
C58 H58 0.9500 .
C58 C59 1.377(7) .
C59 H59 0.9500 .
C59 C60 1.375(6) .
C60 H60 0.9500 .
C60 C61 1.387(6) .
C61 H61 0.9500 .
C62 C63 1.402(6) .
C62 C65 1.503(6) .
C63 H63 0.9500 .
C63 C64 1.406(6) .
C64 C71 1.499(6) .
C65 C66 1.378(6) .
C65 C70 1.403(6) .
C66 H66 0.9500 .
C66 C67 1.379(6) .
C67 H67 0.9500 .
C67 C68 1.384(7) .
C68 H68 0.9500 .
C68 C69 1.371(7) .
C69 H69 0.9500 .
C69 C70 1.377(6) .
C70 H70 0.9500 .
C71 C72 1.385(7) .
C71 C76 1.393(7) .
C72 H72 0.9500 .
C72 C73 1.397(8) .
C73 H73 0.9500 .
C73 C74 1.403(10) .
C74 H74 0.9500 .
C74 C75 1.350(9) .
C75 H75 0.9500 .
C75 C76 1.386(6) .
C76 H76 0.9500 .
Cl1 C77 1.733(6) .
Cl2 C77 1.765(6) .
C77 H77A 0.9900 .
C77 H77B 0.9900 .
Cl3 C78 1.703(10) .
Cl4 C78 1.706(10) .
C78 H78A 0.9900 .
C78 H78B 0.9900 .

loop_
_geom_torsion_atom_site_label_1
_geom_torsion_atom_site_label_2
_geom_torsion_atom_site_label_3
_geom_torsion_atom_site_label_4
_geom_torsion
_geom_torsion_site_symmetry_1
_geom_torsion_site_symmetry_2
_geom_torsion_site_symmetry_3
_geom_torsion_site_symmetry_4
Er1 O1 C1 C2 9.7(9) . . . .
Er1 O2 C3 C2 -37.4(6) . . . .
Er1 O2 C3 C4 143.1(3) . . . .
Er1 O5 C11 C10 152.6(3) . . . .
Er1 O5 C11 C12 -26.4(5) . . . .
Er1 O6 C12 C11 22.8(4) . . . .
Er1 O6 C12 C13 -155.6(4) . . . .
Er1 O7 C17 C18 -35.1(6) . . . .
Er1 O7 C17 C20 146.1(3) . . . .
Er1 O8 C19 C18 0.5(7) . . . .
Er1 O8 C19 C26 178.7(3) . . . .
Er1 O9 C32 C33 -16.8(6) . . . .
Er1 O9 C32 C35 160.7(3) . . . .
Er1 O10 C34 C33 1.8(6) . . . .
Er1 O10 C34 C41 -171.6(2) . . . .
Er2 O2 C3 C2 156.5(3) . . . .
Er2 O2 C3 C4 -23.0(5) . . . .
Er2 O3 C4 C3 21.0(5) . . . .
Er2 O3 C4 C5 -158.9(5) . . . .
Er2 O4 C9 C10 8.8(6) . . . .
Er2 O5 C11 C10 -28.5(5) . . . .
Er2 O5 C11 C12 152.5(3) . . . .
Er2 O11 C47 C48 10.1(7) . . . .
Er2 O11 C47 C50 -172.3(3) . . . .
Er2 O12 C49 C48 -10.7(6) . . . .
Er2 O12 C49 C56 171.1(2) . . . .
Er2 O13 C62 C63 -15.3(7) . . . .
Er2 O13 C62 C65 164.9(3) . . . .
Er2 O14 C64 C63 4.4(7) . . . .
Er2 O14 C64 C71 -174.4(3) . . . .
O1 C1 C2 C3 9.1(9) . . . .
O1 C1 C2 C7 -168.5(5) . . . .
O2 C3 C4 O3 -0.8(6) . . . .
O2 C3 C4 C5 179.1(5) . . . .
O3 C4 C5 C6 178.9(5) . . . .
O4 C9 C10 C11 7.4(6) . . . .
O4 C9 C10 C15 -173.1(4) . . . .
O5 C11 C12 O6 -0.7(5) . . . .
O5 C11 C12 C13 177.7(4) . . . .
O6 C12 C13 C14 177.7(4) . . . .
O7 C17 C18 C19 -0.3(7) . . . .
O7 C17 C20 C21 -151.6(4) . . . .
O7 C17 C20 C25 23.6(6) . . . .
O8 C19 C26 C27 162.6(5) . . . .
O8 C19 C26 C31 -18.8(7) . . . .
O9 C32 C33 C34 7.9(7) . . . .
O9 C32 C35 C36 -2.6(6) . . . .
O9 C32 C35 C40 -179.9(4) . . . .
O10 C34 C41 C42 -147.4(4) . . . .
O10 C34 C41 C46 37.0(5) . . . .
O11 C47 C48 C49 5.9(7) . . . .
O11 C47 C50 C51 179.6(4) . . . .
O11 C47 C50 C55 2.1(6) . . . .
O12 C49 C56 C57 145.6(4) . . . .
O12 C49 C56 C61 -33.1(5) . . . .
O13 C62 C63 C64 -1.0(7) . . . .
O13 C62 C65 C66 -5.7(6) . . . .
O13 C62 C65 C70 173.4(4) . . . .
O14 C64 C71 C72 27.6(6) . . . .
O14 C64 C71 C76 -149.9(4) . . . .
C1 C2 C3 O2 5.2(8) . . . .
C1 C2 C3 C4 -175.4(5) . . . .
C1 C2 C7 C6 175.0(6) . . . .
C2 C3 C4 O3 179.6(4) . . . .
C2 C3 C4 C5 -0.5(8) . . . .
C3 C2 C7 C6 -2.8(8) . . . .
C3 C4 C5 C6 -1.0(9) . . . .
C4 C5 C6 C7 0.4(10) . . . .
C5 C6 C7 C2 1.5(10) . . . .
C7 C2 C3 O2 -177.2(5) . . . .
C7 C2 C3 C4 2.3(7) . . . .
C8 O3 C4 C3 -156.5(5) . . . .
C8 O3 C4 C5 23.6(7) . . . .
C9 C10 C11 O5 2.7(6) . . . .
C9 C10 C11 C12 -178.2(4) . . . .
C9 C10 C15 C14 179.2(4) . . . .
C10 C11 C12 O6 -179.8(3) . . . .
C10 C11 C12 C13 -1.3(6) . . . .
C11 C10 C15 C14 -1.2(6) . . . .
C11 C12 C13 C14 -0.6(7) . . . .
C12 C13 C14 C15 1.6(7) . . . .
C13 C14 C15 C10 -0.7(7) . . . .
C15 C10 C11 O5 -176.8(4) . . . .
C15 C10 C11 C12 2.2(6) . . . .
C16 O6 C12 C11 -169.2(4) . . . .
C16 O6 C12 C13 12.3(6) . . . .
C17 C18 C19 O8 16.7(8) . . . .
C17 C18 C19 C26 -161.5(4) . . . .
C17 C20 C21 C22 176.1(4) . . . .
C17 C20 C25 C24 -177.6(4) . . . .
C18 C17 C20 C21 29.6(6) . . . .
C18 C17 C20 C25 -155.2(4) . . . .
C18 C19 C26 C27 -19.1(8) . . . .
C18 C19 C26 C31 159.5(5) . . . .
C19 C26 C27 C28 177.7(5) . . . .
C19 C26 C31 C30 -178.6(5) . . . .
C20 C17 C18 C19 178.5(4) . . . .
C20 C21 C22 C23 0.6(8) . . . .
C21 C20 C25 C24 -2.2(7) . . . .
C21 C22 C23 C24 -0.9(8) . . . .
C22 C23 C24 C25 -0.4(8) . . . .
C23 C24 C25 C20 2.0(8) . . . .
C25 C20 C21 C22 0.9(7) . . . .
C26 C27 C28 C29 0.8(9) . . . .
C27 C26 C31 C30 0.1(9) . . . .
C27 C28 C29 C30 0.1(10) . . . .
C28 C29 C30 C31 -0.9(11) . . . .
C29 C30 C31 C26 0.8(10) . . . .
C31 C26 C27 C28 -0.9(9) . . . .
C32 C33 C34 O10 -1.1(7) . . . .
C32 C33 C34 C41 172.3(4) . . . .
C32 C35 C36 C37 -177.1(5) . . . .
C32 C35 C40 C39 176.7(5) . . . .
C33 C32 C35 C36 175.0(4) . . . .
C33 C32 C35 C40 -2.3(7) . . . .
C33 C34 C41 C42 38.6(6) . . . .
C33 C34 C41 C46 -136.9(4) . . . .
C34 C41 C42 C43 -174.8(4) . . . .
C34 C41 C46 C45 173.6(4) . . . .
C35 C32 C33 C34 -169.4(4) . . . .
C35 C36 C37 C38 0.1(9) . . . .
C36 C35 C40 C39 -0.7(8) . . . .
C36 C37 C38 C39 -0.4(10) . . . .
C37 C38 C39 C40 0.1(9) . . . .
C38 C39 C40 C35 0.4(9) . . . .
C40 C35 C36 C37 0.4(8) . . . .
C41 C42 C43 C44 0.9(7) . . . .
C42 C41 C46 C45 -2.0(6) . . . .
C42 C43 C44 C45 -1.3(7) . . . .
C43 C44 C45 C46 0.0(7) . . . .
C44 C45 C46 C41 1.7(7) . . . .
C46 C41 C42 C43 0.7(6) . . . .
C47 C48 C49 O12 -5.1(7) . . . .
C47 C48 C49 C56 173.0(4) . . . .
C47 C50 C51 C52 -179.2(5) . . . .
C47 C50 C55 C54 178.0(5) . . . .
C48 C47 C50 C51 -2.8(7) . . . .
C48 C47 C50 C55 179.7(4) . . . .
C48 C49 C56 C57 -32.7(6) . . . .
C48 C49 C56 C61 148.7(4) . . . .
C49 C56 C57 C58 -178.9(4) . . . .
C49 C56 C61 C60 179.6(4) . . . .
C50 C47 C48 C49 -171.6(4) . . . .
C50 C51 C52 C53 1.8(9) . . . .
C51 C50 C55 C54 0.4(8) . . . .
C51 C52 C53 C54 -0.6(10) . . . .
C52 C53 C54 C55 -0.7(10) . . . .
C53 C54 C55 C50 0.8(10) . . . .
C55 C50 C51 C52 -1.7(8) . . . .
C56 C57 C58 C59 -0.4(7) . . . .
C57 C56 C61 C60 1.0(6) . . . .
C57 C58 C59 C60 0.4(7) . . . .
C58 C59 C60 C61 0.4(7) . . . .
C59 C60 C61 C56 -1.1(7) . . . .
C61 C56 C57 C58 -0.2(7) . . . .
C62 C63 C64 O14 6.0(7) . . . .
C62 C63 C64 C71 -175.2(4) . . . .
C62 C65 C66 C67 -179.7(4) . . . .
C62 C65 C70 C69 -178.5(4) . . . .
C63 C62 C65 C66 174.5(4) . . . .
C63 C62 C65 C70 -6.5(6) . . . .
C63 C64 C71 C72 -151.3(5) . . . .
C63 C64 C71 C76 31.1(6) . . . .
C64 C71 C72 C73 -177.0(6) . . . .
C64 C71 C76 C75 176.4(4) . . . .
C65 C62 C63 C64 178.8(4) . . . .
C65 C66 C67 C68 -1.6(8) . . . .
C66 C65 C70 C69 0.6(7) . . . .
C66 C67 C68 C69 0.3(8) . . . .
C67 C68 C69 C70 1.5(9) . . . .
C68 C69 C70 C65 -1.9(8) . . . .
C70 C65 C66 C67 1.2(7) . . . .
C71 C72 C73 C74 1.2(11) . . . .
C72 C71 C76 C75 -1.1(7) . . . .
C72 C73 C74 C75 -2.6(12) . . . .
C73 C74 C75 C76 2.2(10) . . . .
C74 C75 C76 C71 -0.3(8) . . . .
C76 C71 C72 C73 0.6(9) . . . .
